data_7028790
loop_
_publ_author_name
'Johnson, Kevin R. D.'
'Hayes, Paul G.'

_publ_section_title
;
 A cascade reaction: ring-opening insertion of dioxaphospholane into
 lutetium alkyl bonds.
;
_journal_issue 6
_journal_name_full 'Dalton transactions (Cambridge, England : 2003)'
_journal_page_first 2448
_journal_page_last 2457
_journal_paper_doi 10.1039/c3dt52790e
_journal_volume 43
_journal_year 2014
_chemical_formula_sum 'C18 H19 N O4 P2'
_chemical_formula_weight 375.28
_chemical_name_systematic
; 
 ? 
;
_space_group_IT_number 2
_symmetry_cell_setting triclinic
_symmetry_space_group_name_Hall '-P 1'
_symmetry_space_group_name_H-M 'P -1'
_atom_sites_solution_hydrogens geom
_atom_sites_solution_primary direct
_atom_sites_solution_secondary difmap
_audit_creation_method SHELXL-97
_cell_angle_alpha 93.7620(10)
_cell_angle_beta 111.3110(10)
_cell_angle_gamma 93.6660(10)
_cell_formula_units_Z 2
_cell_length_a 8.3969(9)
_cell_length_b 10.2686(10)
_cell_length_c 10.6756(11)
_cell_measurement_reflns_used 3160
_cell_measurement_temperature 173(2)
_cell_measurement_theta_max 26.06
_cell_measurement_theta_min 2.62
_cell_volume 851.88(15)
_computing_cell_refinement 'Bruker SAINT'
_computing_data_collection 'Bruker APEX2'
_computing_data_reduction 'Bruker SAINT'
_computing_molecular_graphics 'Bruker SHELXTL'
_computing_publication_material 'Bruker SHELXTL'
_computing_structure_refinement 'SHELXL-97 (Sheldrick, 2008)'
_computing_structure_solution 'SHELXS-97 (Sheldrick, 2008)'
_diffrn_ambient_temperature 173(2)
_diffrn_measured_fraction_theta_full 0.994
_diffrn_measured_fraction_theta_max 0.994
_diffrn_measurement_device_type 'Bruker APEX-II CCD'
_diffrn_measurement_method '\f and \w scans'
_diffrn_radiation_monochromator graphite
_diffrn_radiation_source 'fine-focus sealed tube'
_diffrn_radiation_type MoK\a
_diffrn_radiation_wavelength 0.71073
_diffrn_reflns_av_R_equivalents 0.0277
_diffrn_reflns_av_sigmaI/netI 0.0325
_diffrn_reflns_limit_h_max 10
_diffrn_reflns_limit_h_min -10
_diffrn_reflns_limit_k_max 13
_diffrn_reflns_limit_k_min -13
_diffrn_reflns_limit_l_max 13
_diffrn_reflns_limit_l_min -13
_diffrn_reflns_number 11666
_diffrn_reflns_theta_full 27.10
_diffrn_reflns_theta_max 27.10
_diffrn_reflns_theta_min 2.00
_exptl_absorpt_coefficient_mu 0.279
_exptl_absorpt_correction_T_max 0.7456
_exptl_absorpt_correction_T_min 0.6906
_exptl_absorpt_correction_type multi-scan
_exptl_absorpt_process_details 'SADABS: (Sheldrick 2004)'
_exptl_crystal_colour colourless
_exptl_crystal_density_diffrn 1.463
_exptl_crystal_density_method 'not measured'
_exptl_crystal_description plate
_exptl_crystal_F_000 392
_exptl_crystal_size_max 0.17
_exptl_crystal_size_mid 0.17
_exptl_crystal_size_min 0.03
_refine_diff_density_max 0.360
_refine_diff_density_min -0.311
_refine_diff_density_rms 0.048
_refine_ls_extinction_method none
_refine_ls_goodness_of_fit_ref 1.021
_refine_ls_hydrogen_treatment constr
_refine_ls_matrix_type full
_refine_ls_number_parameters 228
_refine_ls_number_reflns 3735
_refine_ls_number_restraints 0
_refine_ls_restrained_S_all 1.021
_refine_ls_R_factor_all 0.0523
_refine_ls_R_factor_gt 0.0374
_refine_ls_shift/su_max 0.001
_refine_ls_shift/su_mean 0.000
_refine_ls_structure_factor_coef Fsqd
_refine_ls_weighting_details 'calc w=1/[\s^2^(Fo^2^)+(0.0466P)^2^+0.3082P] where P=(Fo^2^+2Fc^2^)/3'
_refine_ls_weighting_scheme calc
_refine_ls_wR_factor_gt 0.0905
_refine_ls_wR_factor_ref 0.0980
_reflns_number_gt 2946
_reflns_number_total 3735
_reflns_threshold_expression >2sigma(I)
_cod_data_source_file c3dt52790e.txt
_cod_data_source_block Compound5
_cod_depositor_comments
;
The following automatic conversions were performed:

'_symmetry_cell_setting' value 'Triclinic' changed to 'triclinic'
according to
/usr/data/users/saulius/automatic-downloads/current/RSC/lib/dictionaries/cif_core.dic
dictionary named 'cif_core.dic' version 2.4.2 from 2011-04-26.

Automatic conversion script
Id: cif_fix_values 2281 2013-09-26 08:29:07Z andrius 
;
_cod_original_sg_symbol_H-M P-1
_cod_database_code 7028790

loop_
_symmetry_equiv_pos_as_xyz
'x, y, z'
'-x, -y, -z'

loop_
_atom_site_label
_atom_site_type_symbol
_atom_site_fract_x
_atom_site_fract_y
_atom_site_fract_z
_atom_site_U_iso_or_equiv
_atom_site_adp_type
_atom_site_occupancy
_atom_site_symmetry_multiplicity
_atom_site_calc_flag
_atom_site_refinement_flags
P1 P 0.19980(6) 0.09492(5) 0.14192(5) 0.02877(14) Uani 1 1 d .
P2 P 0.16214(7) 0.29680(5) 0.67913(5) 0.03337(15) Uani 1 1 d .
C6 C 0.6565(2) 0.47324(17) 0.79889(18) 0.0269(4) Uani 1 1 d .
C8 C 0.3776(2) 0.34326(17) 0.68222(18) 0.0260(4) Uani 1 1 d .
C1 C 0.4133(2) 0.17447(17) 0.24823(18) 0.0254(4) Uani 1 1 d .
C10 C 0.5925(2) 0.36470(17) 0.57635(18) 0.0244(4) Uani 1 1 d .
C3 C 0.6992(2) 0.26821(18) 0.26563(19) 0.0282(4) Uani 1 1 d .
C9 C 0.4302(2) 0.31655(17) 0.57350(17) 0.0248(4) Uani 1 1 d .
C7 C 0.4943(2) 0.42317(17) 0.79247(18) 0.0274(4) Uani 1 1 d .
H7 H 0.4618 0.4448 0.8672 0.033 Uiso 1 1 calc R
C4 C 0.7286(2) 0.32938(18) 0.39327(18) 0.0270(4) Uani 1 1 d .
H4 H 0.8340 0.3807 0.4420 0.032 Uiso 1 1 calc R
C11 C 0.6035(2) 0.31543(17) 0.44961(17) 0.0242(4) Uani 1 1 d .
C5 C 0.7048(2) 0.44360(17) 0.68966(18) 0.0263(4) Uani 1 1 d .
H5 H 0.8141 0.4770 0.6920 0.032 Uiso 1 1 calc R
C2 C 0.5422(2) 0.19218(18) 0.19603(18) 0.0287(4) Uani 1 1 d .
H2 H 0.5231 0.1508 0.1089 0.034 Uiso 1 1 calc R
C12 C 0.4468(2) 0.23902(17) 0.37640(17) 0.0245(4) Uani 1 1 d .
C16 C 0.2318(3) -0.08240(19) 0.2974(2) 0.0335(4) Uani 1 1 d .
H16A H 0.1708 -0.1422 0.3377 0.040 Uiso 1 1 calc R
H16B H 0.3490 -0.0561 0.3641 0.040 Uiso 1 1 calc R
C14 C 0.7765(3) 0.55559(19) 0.92413(19) 0.0320(4) Uani 1 1 d .
H14A H 0.8300 0.4984 0.9948 0.048 Uiso 1 1 calc R
H14B H 0.7116 0.6169 0.9561 0.048 Uiso 1 1 calc R
H14C H 0.8658 0.6049 0.9028 0.048 Uiso 1 1 calc R
C15 C 0.2384(3) -0.14742(19) 0.1686(2) 0.0353(5) Uani 1 1 d .
H15A H 0.3400 -0.1979 0.1887 0.042 Uiso 1 1 calc R
H15B H 0.1339 -0.2080 0.1211 0.042 Uiso 1 1 calc R
C13 C 0.8333(3) 0.2843(2) 0.2026(2) 0.0387(5) Uani 1 1 d .
H13A H 0.9478 0.2816 0.2719 0.058 Uiso 1 1 calc R
H13B H 0.8267 0.3687 0.1640 0.058 Uiso 1 1 calc R
H13C H 0.8124 0.2131 0.1312 0.058 Uiso 1 1 calc R
C17 C 0.2046(3) 0.0560(2) 0.65015(19) 0.0358(5) Uani 1 1 d .
H17A H 0.3032 0.0409 0.6229 0.043 Uiso 1 1 calc R
H17B H 0.1281 -0.0265 0.6284 0.043 Uiso 1 1 calc R
C18 C 0.2675(3) 0.0984(2) 0.8009(2) 0.0391(5) Uani 1 1 d .
H18A H 0.2237 0.0328 0.8473 0.047 Uiso 1 1 calc R
H18B H 0.3945 0.1065 0.8404 0.047 Uiso 1 1 calc R
O2 O 0.13923(16) 0.03138(13) 0.25665(13) 0.0310(3) Uani 1 1 d .
O3 O 0.11180(17) 0.16010(13) 0.57897(13) 0.0318(3) Uani 1 1 d .
O4 O 0.20414(19) 0.22380(14) 0.81692(14) 0.0401(4) Uani 1 1 d .
O1 O 0.24932(18) -0.04280(13) 0.08600(13) 0.0344(3) Uani 1 1 d .
N1 N 0.3431(2) 0.24150(15) 0.45197(14) 0.0269(3) Uani 1 1 d .
H1 H 0.2388 0.2018 0.4268 0.032 Uiso 1 1 calc R

loop_
_atom_site_aniso_label
_atom_site_aniso_U_11
_atom_site_aniso_U_22
_atom_site_aniso_U_33
_atom_site_aniso_U_23
_atom_site_aniso_U_13
_atom_site_aniso_U_12
P1 0.0286(3) 0.0286(3) 0.0259(3) 0.00180(19) 0.0071(2) -0.0009(2)
P2 0.0282(3) 0.0366(3) 0.0381(3) -0.0037(2) 0.0172(2) 0.0001(2)
C6 0.0306(10) 0.0200(9) 0.0279(9) 0.0010(7) 0.0085(8) 0.0016(7)
C8 0.0271(10) 0.0252(9) 0.0272(9) 0.0006(7) 0.0124(8) 0.0016(7)
C1 0.0274(9) 0.0242(9) 0.0237(9) 0.0020(7) 0.0086(7) 0.0009(7)
C10 0.0254(9) 0.0217(9) 0.0270(9) 0.0034(7) 0.0106(7) 0.0009(7)
C3 0.0318(10) 0.0260(10) 0.0309(10) 0.0045(7) 0.0162(8) 0.0026(8)
C9 0.0269(9) 0.0225(9) 0.0241(9) 0.0007(7) 0.0089(7) 0.0002(7)
C7 0.0332(10) 0.0245(9) 0.0261(9) 0.0002(7) 0.0133(8) 0.0029(8)
C4 0.0242(9) 0.0260(10) 0.0300(9) 0.0038(7) 0.0094(8) -0.0004(7)
C11 0.0265(9) 0.0212(9) 0.0249(9) 0.0033(7) 0.0093(7) 0.0016(7)
C5 0.0262(9) 0.0227(9) 0.0290(9) 0.0032(7) 0.0091(8) 0.0001(7)
C2 0.0359(11) 0.0269(10) 0.0248(9) 0.0019(7) 0.0134(8) 0.0025(8)
C12 0.0259(9) 0.0237(9) 0.0251(9) 0.0032(7) 0.0106(7) 0.0016(7)
C16 0.0327(11) 0.0338(11) 0.0356(11) 0.0094(8) 0.0140(9) 0.0007(8)
C14 0.0349(11) 0.0286(10) 0.0279(10) -0.0018(8) 0.0076(8) -0.0015(8)
C15 0.0371(11) 0.0276(10) 0.0428(12) 0.0039(8) 0.0172(9) -0.0001(8)
C13 0.0405(12) 0.0407(12) 0.0415(12) 0.0008(9) 0.0244(10) -0.0020(9)
C17 0.0421(12) 0.0335(11) 0.0318(10) 0.0017(8) 0.0149(9) -0.0026(9)
C18 0.0414(12) 0.0441(13) 0.0296(10) 0.0021(9) 0.0126(9) -0.0063(10)
O2 0.0279(7) 0.0320(7) 0.0343(7) 0.0010(6) 0.0141(6) -0.0008(6)
O3 0.0290(7) 0.0364(8) 0.0274(7) -0.0016(6) 0.0094(6) -0.0044(6)
O4 0.0465(9) 0.0456(9) 0.0333(8) -0.0067(6) 0.0246(7) -0.0095(7)
O1 0.0455(8) 0.0289(7) 0.0307(7) -0.0027(6) 0.0185(6) -0.0043(6)
N1 0.0258(8) 0.0294(8) 0.0256(8) -0.0024(6) 0.0116(7) -0.0043(6)

loop_
_atom_type_symbol
_atom_type_description
_atom_type_scat_dispersion_real
_atom_type_scat_dispersion_imag
_atom_type_scat_source
C C 0.0033 0.0016 'International Tables Vol C Tables 4.2.6.8 and 6.1.1.4'
H H 0.0000 0.0000 'International Tables Vol C Tables 4.2.6.8 and 6.1.1.4'
N N 0.0061 0.0033 'International Tables Vol C Tables 4.2.6.8 and 6.1.1.4'
O O 0.0106 0.0060 'International Tables Vol C Tables 4.2.6.8 and 6.1.1.4'
P P 0.1023 0.0942 'International Tables Vol C Tables 4.2.6.8 and 6.1.1.4'

loop_
_geom_angle_atom_site_label_1
_geom_angle_atom_site_label_2
_geom_angle_atom_site_label_3
_geom_angle
O1 P1 O2 95.47(7)
O1 P1 C1 101.35(8)
O2 P1 C1 100.66(8)
O4 P2 O3 94.56(7)
O4 P2 C8 101.84(8)
O3 P2 C8 100.56(8)
C5 C6 C7 118.79(17)
C5 C6 C14 121.25(17)
C7 C6 C14 119.95(17)
C7 C8 C9 115.95(17)
C7 C8 P2 119.39(14)
C9 C8 P2 124.25(14)
C2 C1 C12 116.10(17)
C2 C1 P1 120.81(14)
C12 C1 P1 122.28(14)
C5 C10 C9 119.57(17)
C5 C10 C11 133.66(17)
C9 C10 C11 106.77(15)
C4 C3 C2 118.77(17)
C4 C3 C13 120.48(17)
C2 C3 C13 120.74(17)
N1 C9 C8 128.98(17)
N1 C9 C10 108.91(16)
C8 C9 C10 122.10(16)
C8 C7 C6 123.61(17)
C8 C7 H7 118.2
C6 C7 H7 118.2
C3 C4 C11 120.06(17)
C3 C4 H4 120.0
C11 C4 H4 120.0
C4 C11 C12 119.62(16)
C4 C11 C10 133.95(17)
C12 C11 C10 106.43(15)
C6 C5 C10 119.96(17)
C6 C5 H5 120.0
C10 C5 H5 120.0
C1 C2 C3 123.42(17)
C1 C2 H2 118.3
C3 C2 H2 118.3
N1 C12 C1 129.06(17)
N1 C12 C11 108.91(15)
C1 C12 C11 122.03(17)
O2 C16 C15 104.75(15)
O2 C16 H16A 110.8
C15 C16 H16A 110.8
O2 C16 H16B 110.8
C15 C16 H16B 110.8
H16A C16 H16B 108.9
C6 C14 H14A 109.5
C6 C14 H14B 109.5
H14A C14 H14B 109.5
C6 C14 H14C 109.5
H14A C14 H14C 109.5
H14B C14 H14C 109.5
O1 C15 C16 106.48(15)
O1 C15 H15A 110.4
C16 C15 H15A 110.4
O1 C15 H15B 110.4
C16 C15 H15B 110.4
H15A C15 H15B 108.6
C3 C13 H13A 109.5
C3 C13 H13B 109.5
H13A C13 H13B 109.5
C3 C13 H13C 109.5
H13A C13 H13C 109.5
H13B C13 H13C 109.5
O3 C17 C18 107.71(16)
O3 C17 H17A 110.2
C18 C17 H17A 110.2
O3 C17 H17B 110.2
C18 C17 H17B 110.2
H17A C17 H17B 108.5
O4 C18 C17 107.54(17)
O4 C18 H18A 110.2
C17 C18 H18A 110.2
O4 C18 H18B 110.2
C17 C18 H18B 110.2
H18A C18 H18B 108.5
C16 O2 P1 108.15(11)
C17 O3 P2 109.98(11)
C18 O4 P2 110.06(11)
C15 O1 P1 111.26(12)
C9 N1 C12 108.97(15)
C9 N1 H1 125.5
C12 N1 H1 125.5

loop_
_geom_bond_atom_site_label_1
_geom_bond_atom_site_label_2
_geom_bond_distance
P1 O1 1.6353(14)
P1 O2 1.6431(14)
P1 C1 1.8390(19)
P2 O4 1.6284(15)
P2 O3 1.6404(14)
P2 C8 1.8291(19)
C6 C5 1.389(3)
C6 C7 1.401(3)
C6 C14 1.510(2)
C8 C7 1.397(3)
C8 C9 1.401(3)
C1 C2 1.393(3)
C1 C12 1.403(2)
C10 C5 1.398(2)
C10 C9 1.409(3)
C10 C11 1.450(2)
C3 C4 1.391(3)
C3 C2 1.407(3)
C3 C13 1.513(3)
C9 N1 1.385(2)
C7 H7 0.9500
C4 C11 1.392(3)
C4 H4 0.9500
C11 C12 1.413(2)
C5 H5 0.9500
C2 H2 0.9500
C12 N1 1.386(2)
C16 O2 1.448(2)
C16 C15 1.509(3)
C16 H16A 0.9900
C16 H16B 0.9900
C14 H14A 0.9800
C14 H14B 0.9800
C14 H14C 0.9800
C15 O1 1.453(2)
C15 H15A 0.9900
C15 H15B 0.9900
C13 H13A 0.9800
C13 H13B 0.9800
C13 H13C 0.9800
C17 O3 1.453(2)
C17 C18 1.523(3)
C17 H17A 0.9900
C17 H17B 0.9900
C18 O4 1.448(3)
C18 H18A 0.9900
C18 H18B 0.9900
N1 H1 0.8800

loop_
_geom_hbond_atom_site_label_D
_geom_hbond_atom_site_label_H
_geom_hbond_atom_site_label_A
_geom_hbond_distance_DH
_geom_hbond_distance_HA
_geom_hbond_distance_DA
_geom_hbond_angle_DHA
N1 H1 O2 0.88 2.31 2.877(2) 121.8
N1 H1 O3 0.88 2.29 2.857(2) 122.0

loop_
_geom_torsion_atom_site_label_1
_geom_torsion_atom_site_label_2
_geom_torsion_atom_site_label_3
_geom_torsion_atom_site_label_4
_geom_torsion
O4 P2 C8 C7 -58.16(16)
O3 P2 C8 C7 -155.15(15)
O4 P2 C8 C9 129.46(16)
O3 P2 C8 C9 32.47(17)
O1 P1 C1 C2 54.18(16)
O2 P1 C1 C2 152.04(15)
O1 P1 C1 C12 -136.57(15)
O2 P1 C1 C12 -38.72(16)
C7 C8 C9 N1 -179.94(17)
P2 C8 C9 N1 -7.3(3)
C7 C8 C9 C10 1.5(3)
P2 C8 C9 C10 174.10(14)
C5 C10 C9 N1 -179.97(16)
C11 C10 C9 N1 -0.16(19)
C5 C10 C9 C8 -1.1(3)
C11 C10 C9 C8 178.67(16)
C9 C8 C7 C6 -1.3(3)
P2 C8 C7 C6 -174.27(14)
C5 C6 C7 C8 0.7(3)
C14 C6 C7 C8 -178.13(17)
C2 C3 C4 C11 -0.3(3)
C13 C3 C4 C11 179.13(17)
C3 C4 C11 C12 -0.1(3)
C3 C4 C11 C10 -179.80(18)
C5 C10 C11 C4 -0.8(4)
C9 C10 C11 C4 179.44(19)
C5 C10 C11 C12 179.46(19)
C9 C10 C11 C12 -0.31(19)
C7 C6 C5 C10 -0.3(3)
C14 C6 C5 C10 178.55(16)
C9 C10 C5 C6 0.5(3)
C11 C10 C5 C6 -179.27(18)
C12 C1 C2 C3 0.8(3)
P1 C1 C2 C3 170.69(14)
C4 C3 C2 C1 0.0(3)
C13 C3 C2 C1 -179.51(18)
C2 C1 C12 N1 178.80(17)
P1 C1 C12 N1 9.1(3)
C2 C1 C12 C11 -1.2(3)
P1 C1 C12 C11 -170.95(13)
C4 C11 C12 N1 -179.13(15)
C10 C11 C12 N1 0.67(19)
C4 C11 C12 C1 0.9(3)
C10 C11 C12 C1 -179.31(16)
O2 C16 C15 O1 33.3(2)
O3 C17 C18 O4 2.7(2)
C15 C16 O2 P1 -38.79(17)
O1 P1 O2 C16 27.56(12)
C1 P1 O2 C16 -75.10(13)
C18 C17 O3 P2 18.20(18)
O4 P2 O3 C17 -28.56(13)
C8 P2 O3 C17 74.40(13)
C17 C18 O4 P2 -22.81(19)
O3 P2 O4 C18 30.39(14)
C8 P2 O4 C18 -71.42(14)
C16 C15 O1 P1 -14.98(19)
O2 P1 O1 C15 -6.73(13)
C1 P1 O1 C15 95.32(13)
C8 C9 N1 C12 -178.14(18)
C10 C9 N1 C12 0.6(2)
C1 C12 N1 C9 179.19(18)
C11 C12 N1 C9 -0.8(2)
